data_7043508
loop_
_publ_author_name
'Manna, Utsab'
'Kayal, Santanu'
'Samanta, Soham'
'Das, Gopal'

_publ_section_title
;
 Fixation of Atmospheric CO2 as Novel Carbonate-(Water)2-Carbonate Cluster
 and Entrapment of Double Sulfate Within Linear Tetrameric Barrel of
 Neutral Bis-Urea Scaffold
;
_journal_name_full 'Dalton Trans.'
_journal_paper_doi 10.1039/C7DT01697B
_journal_year 2017
_chemical_formula_moiety '2(C22 H20 Cl2 N4 O2), 2(C16 H36 N), O4 S'
_chemical_formula_sum 'C76 H112 Cl4 N10 O8 S'
_chemical_formula_weight 1467.62
_space_group_crystal_system triclinic
_space_group_IT_number 2
_space_group_name_Hall '-P 1'
_space_group_name_H-M_alt 'P -1'
_symmetry_space_group_name_Hall '-P 1'
_symmetry_space_group_name_H-M 'P -1'
_atom_sites_solution_hydrogens mixed
_audit_creation_method SHELXL-2014/7
_audit_update_record
;
2017-06-29 deposited with the CCDC.
2017-06-30 downloaded from the CCDC.
;
_cell_angle_alpha 73.309(3)
_cell_angle_beta 83.915(3)
_cell_angle_gamma 84.668(3)
_cell_formula_units_Z 2
_cell_length_a 12.8122(6)
_cell_length_b 16.2196(7)
_cell_length_c 21.0535(9)
_cell_measurement_reflns_used 6475
_cell_measurement_temperature 298(2)
_cell_measurement_theta_max 18.62
_cell_measurement_theta_min 2.46
_cell_volume 4158.2(3)
_computing_cell_refinement 'Bruker SMART'
_computing_data_collection 'Bruker SMART'
_computing_data_reduction 'Bruker SAINT'
_computing_molecular_graphics 'Bruker SHELXTL'
_computing_publication_material 'Bruker SHELXTL'
_computing_structure_refinement 'SHELXL-2014/7 (Sheldrick, 2014)'
_computing_structure_solution 'Bruker SHELXTL'
_diffrn_ambient_temperature 298(2)
_diffrn_measured_fraction_theta_full 0.981
_diffrn_measured_fraction_theta_max 0.866
_diffrn_measurement_device_type 'CCD area detector'
_diffrn_measurement_method 'phi and omega scans'
_diffrn_radiation_type MoK\a
_diffrn_radiation_wavelength 0.71073
_diffrn_reflns_av_R_equivalents 0.0586
_diffrn_reflns_av_unetI/netI 0.1114
_diffrn_reflns_Laue_measured_fraction_full 0.981
_diffrn_reflns_Laue_measured_fraction_max 0.866
_diffrn_reflns_limit_h_max 16
_diffrn_reflns_limit_h_min -16
_diffrn_reflns_limit_k_max 18
_diffrn_reflns_limit_k_min -21
_diffrn_reflns_limit_l_max 27
_diffrn_reflns_limit_l_min -27
_diffrn_reflns_number 63157
_diffrn_reflns_point_group_measured_fraction_full 0.981
_diffrn_reflns_point_group_measured_fraction_max 0.866
_diffrn_reflns_theta_full 25.242
_diffrn_reflns_theta_max 28.453
_diffrn_reflns_theta_min 1.416
_diffrn_source 'sealed tube'
_exptl_absorpt_coefficient_mu 0.223
_exptl_absorpt_correction_type multi-scan
_exptl_absorpt_process_details SADABS
_exptl_crystal_colour colourless
_exptl_crystal_density_diffrn 1.172
_exptl_crystal_description block
_exptl_crystal_F_000 1572.0
_exptl_crystal_size_max 0.29
_exptl_crystal_size_mid 0.24
_exptl_crystal_size_min 0.18
_exptl_transmission_factor_max 0.961
_exptl_transmission_factor_min 0.938
_refine_diff_density_max 0.328
_refine_diff_density_min -0.292
_refine_diff_density_rms 0.040
_refine_ls_extinction_coef 0.0017(5)
_refine_ls_extinction_expression Fc^*^=kFc[1+0.001xFc^2^\l^3^/sin(2\q)]^-1/4^
_refine_ls_extinction_method 'SHELXL-2014/7 (Sheldrick 2014'
_refine_ls_goodness_of_fit_ref 0.954
_refine_ls_hydrogen_treatment mixed
_refine_ls_matrix_type full
_refine_ls_number_parameters 958
_refine_ls_number_reflns 19182
_refine_ls_number_restraints 13
_refine_ls_restrained_S_all 0.976
_refine_ls_R_factor_all 0.2412
_refine_ls_R_factor_gt 0.0754
_refine_ls_shift/su_max 0.007
_refine_ls_shift/su_mean 0.002
_refine_ls_structure_factor_coef Fsqd
_refine_ls_weighting_details 'w=1/[\s^2^(Fo^2^)+(0.1200P)^2^] where P=(Fo^2^+2Fc^2^)/3'
_refine_ls_weighting_scheme calc
_refine_ls_wR_factor_gt 0.1890
_refine_ls_wR_factor_ref 0.2605
_reflns_Friedel_coverage 0.000
_reflns_number_gt 12020
_reflns_number_total 19182
_reflns_threshold_expression 'I > 2\s(I)'
_cod_data_source_file c7dt01697b2.cif
_cod_data_source_block mpda-cl-me-SO4-1b
_cod_database_code 7043508
_shelx_shelxl_version_number 2014/7
_shelx_space_group_comment
;
The symmetry employed for this shelxl refinement is uniquely defined
by the following loop, which should always be used as a source of
symmetry information in preference to the above space-group names.
They are only intended as comments.
;

loop_
_space_group_symop_operation_xyz
'x, y, z'
'-x, -y, -z'

loop_
_atom_site_label
_atom_site_type_symbol
_atom_site_fract_x
_atom_site_fract_y
_atom_site_fract_z
_atom_site_U_iso_or_equiv
_atom_site_adp_type
_atom_site_occupancy
_atom_site_site_symmetry_order
_atom_site_calc_flag
_atom_site_refinement_flags_posn
_atom_site_refinement_flags_adp
_atom_site_refinement_flags_occupancy
_atom_site_disorder_assembly
_atom_site_disorder_group
Cl2B Cl -0.1192(4) 0.2284(4) 0.9263(3) 0.168(2) Uani 0.33 1 d . . P A 2
Cl1B Cl 0.1821(14) 0.9864(12) 0.1005(10) 0.151(6) Uiso 0.1 1 d . . P B 2
S1 S 0.96512(8) 0.37957(7) 0.63870(5) 0.0711(3) Uani 1 1 d . . . . .
C9 C 0.1391(3) 0.7562(3) 0.5151(2) 0.0712(10) Uani 1 1 d . . . . .
C14 C 0.0785(3) 0.6909(2) 0.5562(2) 0.0698(10) Uani 1 1 d . . . . .
H14 H 0.0405 0.6593 0.5373 0.084 Uiso 1 1 calc R U . . .
C13 C 0.0745(3) 0.6729(2) 0.6244(2) 0.0693(10) Uani 1 1 d . . . . .
C8 C 0.1857(3) 0.8351(3) 0.3960(2) 0.0784(11) Uani 1 1 d . . . . .
C16 C -0.0683(3) 0.4581(3) 0.8243(2) 0.0739(11) Uani 1 1 d . . . . .
C10 C 0.1947(4) 0.8039(3) 0.5434(2) 0.0932(13) Uani 1 1 d . . . . .
H10 H 0.2353 0.8476 0.5167 0.112 Uiso 1 1 calc R U . . .
C12 C 0.1303(4) 0.7207(3) 0.6531(2) 0.0873(12) Uani 1 1 d . . . . .
H12 H 0.1281 0.7094 0.6991 0.105 Uiso 1 1 calc R U . . .
C15 C -0.0083(3) 0.5832(3) 0.7302(2) 0.0774(11) Uani 1 1 d . . . . .
C5 C 0.2148(4) 0.8847(3) 0.2734(3) 0.0882(13) Uani 1 1 d . . . . .
C22 C -0.0865(3) 0.3720(3) 0.8395(2) 0.0846(12) Uani 1 1 d . . . . .
H22 H -0.0747 0.3434 0.8066 0.102 Uiso 1 1 calc R U . . .
C7 C 0.3473(5) 0.9718(3) 0.2058(4) 0.1149(18) Uani 1 1 d . . . . .
C6 C 0.3098(4) 0.9200(3) 0.2659(3) 0.0976(14) Uani 1 1 d . . . . .
H6 H 0.3496 0.9087 0.3023 0.117 Uiso 1 1 calc R U . . .
C11 C 0.1889(4) 0.7854(3) 0.6115(3) 0.1024(14) Uani 1 1 d . . . . .
H11 H 0.2259 0.8177 0.6304 0.123 Uiso 1 1 calc R U . . .
C17 C -0.0858(4) 0.4999(3) 0.8733(2) 0.1065(15) Uani 1 1 d . . . . .
H17 H -0.0741 0.5580 0.8643 0.128 Uiso 1 1 calc R U . . .
C4 C 0.1576(4) 0.9015(3) 0.2189(3) 0.1155(16) Uani 1 1 d . . . . .
H4 H 0.0928 0.8784 0.2222 0.139 Uiso 1 1 calc R U . . .
C2 C 0.2938(7) 0.9912(4) 0.1491(4) 0.141(3) Uani 1 1 d . . . . .
C1 C 0.3312(6) 1.0479(4) 0.0812(3) 0.205(3) Uani 1 1 d . . . . .
H1A H 0.3810 1.0150 0.0592 0.307 Uiso 1 1 calc R U . . .
H1B H 0.3642 1.0961 0.0864 0.307 Uiso 1 1 calc R U . . .
H1C H 0.2722 1.0684 0.0551 0.307 Uiso 1 1 calc R U . . .
C3 C 0.1997(7) 0.9544(4) 0.1579(3) 0.153(2) Uani 1 1 d . . . . .
H3 H 0.1608 0.9651 0.1211 0.184 Uiso 1 1 calc R U . C 1
C20 C -0.1813(6) 0.3179(4) 1.0247(2) 0.186(3) Uani 1 1 d . . . . .
H20A H -0.2492 0.3432 1.0353 0.279 Uiso 1 1 calc R U . . .
H20B H -0.1333 0.3224 1.0554 0.279 Uiso 1 1 calc R U . . .
H20C H -0.1869 0.2582 1.0279 0.279 Uiso 1 1 calc R U . . .
Cl1A Cl 0.46571(14) 1.01422(12) 0.19543(9) 0.1522(7) Uani 0.9 1 d . . P D 1
Cl2A Cl -0.1475(3) 0.50197(19) 0.99957(10) 0.1874(12) Uani 0.67 1 d . . P E 1
N2 N 0.1411(3) 0.7698(2) 0.44588(19) 0.0777(10) Uani 1 1 d . . . . .
N3 N 0.0184(3) 0.6024(2) 0.66309(19) 0.0752(9) Uani 1 1 d . . . . .
N4 N -0.0331(2) 0.4991(2) 0.75826(16) 0.0798(9) Uani 1 1 d . . . . .
H4N H -0.0260 0.4671 0.7316 0.096 Uiso 1 1 calc R U . . .
N1 N 0.1749(3) 0.8280(3) 0.3336(2) 0.0872(12) Uani 1 1 d . . . . .
O1 O 0.2290(2) 0.89369(18) 0.40542(14) 0.1004(10) Uani 1 1 d . . . . .
O2 O -0.0100(3) 0.6341(2) 0.76284(15) 0.1151(11) Uani 1 1 d . . . . .
C35 C 0.3160(3) 0.3813(2) 0.41535(19) 0.0632(9) Uani 1 1 d . . . . .
C36 C 0.2504(3) 0.3530(2) 0.47313(18) 0.0628(9) Uani 1 1 d . . . . .
H36 H 0.1828 0.3788 0.4763 0.075 Uiso 1 1 calc R U . . .
C31 C 0.2845(3) 0.2869(2) 0.52598(19) 0.0659(10) Uani 1 1 d . . . . .
C32 C 0.3848(3) 0.2468(3) 0.5210(2) 0.0813(11) Uani 1 1 d . . . . .
H32 H 0.4081 0.2017 0.5560 0.098 Uiso 1 1 calc R U . . .
C38 C 0.3283(3) 0.6177(3) 0.2085(2) 0.0710(10) Uani 1 1 d . . . . .
C34 C 0.4154(3) 0.3411(3) 0.4101(2) 0.0815(12) Uani 1 1 d . . . . .
H34 H 0.4593 0.3584 0.3713 0.098 Uiso 1 1 calc R U . . .
C39 C 0.3765(3) 0.5823(3) 0.1591(2) 0.0819(12) Uani 1 1 d . . . . .
H39 H 0.3815 0.5229 0.1659 0.098 Uiso 1 1 calc R U . . .
C30 C 0.2292(4) 0.1945(3) 0.6389(2) 0.0798(11) Uani 1 1 d . . . . .
C37 C 0.3293(3) 0.4878(3) 0.3037(2) 0.0739(11) Uani 1 1 d . . . . .
C27 C 0.1566(3) 0.1380(3) 0.7544(2) 0.0829(12) Uani 1 1 d . . . . .
C44 C 0.3203(3) 0.7058(3) 0.1957(2) 0.0881(12) Uani 1 1 d . . . . .
H44 H 0.2873 0.7309 0.2277 0.106 Uiso 1 1 calc R U . . .
C28 C 0.2092(4) 0.0573(3) 0.7681(2) 0.1009(14) Uani 1 1 d . . . . .
H28 H 0.2476 0.0391 0.7339 0.121 Uiso 1 1 calc R U . . .
C40 C 0.4174(3) 0.6365(4) 0.0995(2) 0.0952(13) Uani 1 1 d . . . . .
C33 C 0.4488(3) 0.2751(3) 0.4632(2) 0.0899(13) Uani 1 1 d . . . . .
H33 H 0.5161 0.2491 0.4598 0.108 Uiso 1 1 calc R U . . .
C26 C 0.0991(4) 0.1606(3) 0.8066(3) 0.1056(15) Uani 1 1 d . . . . .
H26 H 0.0623 0.2143 0.7988 0.127 Uiso 1 1 calc R U . . .
C43 C 0.3608(4) 0.7576(3) 0.1358(3) 0.1042(15) Uani 1 1 d . . . . .
H43 H 0.3539 0.8171 0.1286 0.125 Uiso 1 1 calc R U . . .
C41 C 0.4109(4) 0.7253(4) 0.0861(2) 0.1037(15) Uani 1 1 d . . . . .
C29 C 0.2048(4) 0.0040(3) 0.8319(3) 0.1145(17) Uani 1 1 d . . . . .
C42 C 0.4565(5) 0.7844(4) 0.0203(3) 0.152(2) Uani 1 1 d . . . . .
H42A H 0.5267 0.7630 0.0098 0.228 Uiso 1 1 calc R U . . .
H42B H 0.4579 0.8417 0.0244 0.228 Uiso 1 1 calc R U . . .
H42C H 0.4134 0.7855 -0.0146 0.228 Uiso 1 1 calc R U . . .
C24 C 0.1473(5) 0.0252(5) 0.8851(3) 0.1234(19) Uani 1 1 d . . . . .
C25 C 0.0949(5) 0.1047(5) 0.8708(3) 0.1313(19) Uani 1 1 d . . . . .
H25 H 0.0553 0.1221 0.9049 0.158 Uiso 1 1 calc R U . . .
C23 C 0.1417(6) -0.0367(4) 0.9557(3) 0.189(3) Uani 1 1 d . . . . .
H23A H 0.2113 -0.0508 0.9703 0.284 Uiso 1 1 calc R U . . .
H23B H 0.1109 -0.0884 0.9556 0.284 Uiso 1 1 calc R U . . .
H23C H 0.0992 -0.0095 0.9854 0.284 Uiso 1 1 calc R U . . .
Cl4 Cl 0.47987(14) 0.58796(10) 0.04085(7) 0.1548(7) Uani 1 1 d . . . . .
Cl3 Cl 0.27354(15) -0.09705(12) 0.84598(10) 0.1995(9) Uani 1 1 d . . . . .
N8 N 0.2853(3) 0.5657(2) 0.27004(17) 0.0716(9) Uani 1 1 d . . . . .
N6 N 0.2155(3) 0.2652(2) 0.58460(16) 0.0757(9) Uani 1 1 d . . . . .
N7 N 0.2776(3) 0.4512(2) 0.36397(17) 0.0725(10) Uani 1 1 d . . . . .
N5 N 0.1570(3) 0.1972(2) 0.69218(16) 0.0848(10) Uani 1 1 d . . . . .
H5N H 0.1090 0.2387 0.6862 0.102 Uiso 1 1 calc R U . . .
O3 O 0.2988(2) 0.13798(19) 0.64111(14) 0.1036(10) Uani 1 1 d . . . . .
O4 O 0.4088(2) 0.4540(2) 0.28167(13) 0.1080(11) Uani 1 1 d . . . . .
O5 O 0.93494(19) 0.47295(16) 0.61598(13) 0.0879(8) Uani 1 1 d . . . . .
O7 O 0.8722(2) 0.33449(17) 0.67302(15) 0.1000(9) Uani 1 1 d . . . . .
O8 O 1.0469(2) 0.36541(17) 0.68456(13) 0.0889(8) Uani 1 1 d . . . . .
N9 N 0.7637(2) 0.8510(2) 0.66128(17) 0.0791(9) Uani 1 1 d . . . . .
C49 C 0.8111(3) 0.8366(3) 0.5960(2) 0.0870(12) Uani 1 1 d . . . . .
H49A H 0.8749 0.7994 0.6046 0.104 Uiso 1 1 calc R U . . .
H49B H 0.7623 0.8055 0.5808 0.104 Uiso 1 1 calc R U . . .
C50 C 0.8376(3) 0.9157(3) 0.5402(2) 0.0966(13) Uani 1 1 d . . . . .
H50A H 0.7740 0.9520 0.5287 0.116 Uiso 1 1 calc R U . . .
H50B H 0.8852 0.9485 0.5547 0.116 Uiso 1 1 calc R U . . .
C51 C 0.8879(5) 0.8909(4) 0.4805(3) 0.1300(18) Uani 1 1 d . . . . .
H51A H 0.9508 0.8543 0.4934 0.156 Uiso 1 1 calc R U . . .
H51B H 0.8401 0.8563 0.4681 0.156 Uiso 1 1 calc R U . . .
C52 C 0.9176(4) 0.9614(4) 0.4206(3) 0.1302(18) Uani 1 1 d . . . . .
H52A H 0.8562 0.9980 0.4064 0.195 Uiso 1 1 calc R U . . .
H52B H 0.9477 0.9373 0.3856 0.195 Uiso 1 1 calc R U . . .
H52C H 0.9682 0.9946 0.4311 0.195 Uiso 1 1 calc R U . . .
C46 C 0.5785(4) 0.8887(4) 0.6217(3) 0.1260(19) Uani 1 1 d D . . . .
H46A H 0.5531 0.8338 0.6484 0.151 Uiso 0.75 1 calc R U P F 1
H46B H 0.6004 0.8848 0.5771 0.151 Uiso 0.75 1 calc R U P F 1
H46C H 0.600(16) 0.823(14) 0.644(10) 0.151 Uiso 0.25 1 d . U P G 2
H46D H 0.602(7) 0.831(2) 0.614(4) 0.151 Uiso 0.25 1 d D U P H 2
C45 C 0.6660(3) 0.9124(3) 0.6518(2) 0.0925(13) Uani 1 1 d . . . . .
H45A H 0.6393 0.9192 0.6950 0.111 Uiso 1 1 calc R U . . .
H45B H 0.6871 0.9683 0.6244 0.111 Uiso 1 1 calc R U . . .
C47B C 0.4909(5) 0.9638(6) 0.6203(5) 0.154(4) Uani 0.75 1 d D . P I 1
H47A H 0.4717 0.9679 0.6652 0.185 Uiso 0.75 1 calc R U P I 1
H47B H 0.5179 1.0182 0.5939 0.185 Uiso 0.75 1 calc R U P I 1
C48B C 0.3925(7) 0.9465(7) 0.5902(6) 0.200(4) Uani 0.75 1 d D . P I 1
H48A H 0.3396 0.9926 0.5896 0.300 Uiso 0.75 1 calc R U P I 1
H48B H 0.4116 0.9431 0.5457 0.300 Uiso 0.75 1 calc R U P I 1
H48C H 0.3656 0.8930 0.6169 0.300 Uiso 0.75 1 calc R U P I 1
C57 C 0.7396(3) 0.7629(3) 0.7067(2) 0.0917(13) Uani 1 1 d . . . . .
H57A H 0.6928 0.7376 0.6854 0.110 Uiso 1 1 calc R U . . .
H57B H 0.8046 0.7267 0.7112 0.110 Uiso 1 1 calc R U . . .
C58 C 0.6907(4) 0.7603(3) 0.7751(2) 0.1169(16) Uani 1 1 d . . . . .
H58A H 0.6223 0.7917 0.7717 0.140 Uiso 1 1 calc R U . . .
H58B H 0.7344 0.7886 0.7962 0.140 Uiso 1 1 calc R U . . .
C59 C 0.6781(5) 0.6687(4) 0.8176(3) 0.150(2) Uani 1 1 d . . . . .
H59A H 0.6348 0.6408 0.7959 0.180 Uiso 1 1 calc R U . . .
H59B H 0.7467 0.6377 0.8204 0.180 Uiso 1 1 calc R U . . .
C60 C 0.6301(7) 0.6619(5) 0.8858(3) 0.214(4) Uani 1 1 d . . . . .
H60A H 0.6728 0.6888 0.9079 0.322 Uiso 1 1 calc R U . . .
H60B H 0.6255 0.6022 0.9100 0.322 Uiso 1 1 calc R U . . .
H60C H 0.5609 0.6904 0.8837 0.322 Uiso 1 1 calc R U . . .
C53 C 0.8384(4) 0.8961(3) 0.6914(2) 0.0958(13) Uani 1 1 d . . . . .
H53A H 0.8470 0.9536 0.6618 0.115 Uiso 1 1 calc R U . . .
H53B H 0.8047 0.9025 0.7333 0.115 Uiso 1 1 calc R U . . .
C54 C 0.9431(4) 0.8531(3) 0.7034(3) 0.1193(17) Uani 1 1 d . . . . .
H54A H 0.9848 0.8603 0.6611 0.143 Uiso 1 1 calc R U . . .
H54B H 0.9362 0.7918 0.7234 0.143 Uiso 1 1 calc R U . . .
C55 C 1.0016(5) 0.8893(4) 0.7496(3) 0.137(2) Uani 1 1 d D . . . .
H55A H 1.0767 0.8820 0.7389 0.165 Uiso 1 1 calc R U . . .
H55B H 0.9830 0.9507 0.7407 0.165 Uiso 1 1 calc R U . . .
N10 N 0.3130(3) 0.4272(3) 0.7579(2) 0.1118(13) Uani 1 1 d . . . . .
C61 C 0.3572(4) 0.4964(3) 0.7803(3) 0.1220(17) Uani 1 1 d . . . . .
H61A H 0.4103 0.5237 0.7464 0.146 Uiso 1 1 calc R U . . .
H61B H 0.3921 0.4688 0.8205 0.146 Uiso 1 1 calc R U . . .
C62 C 0.2774(5) 0.5668(4) 0.7943(4) 0.150(2) Uani 1 1 d D . . . .
H62C H 0.2404 0.5916 0.7546 0.180 Uiso 0.6 1 calc R U P J 2
H62D H 0.2260 0.5388 0.8292 0.180 Uiso 0.6 1 calc R U P J 2
H62A H 0.215(11) 0.534(10) 0.788(7) 0.180 Uiso 0.4 1 d . U P K 1
H62B H 0.287(9) 0.6281(17) 0.787(7) 0.180 Uiso 0.4 1 d D U P L 1
O9 O 1.00426(19) 0.34484(16) 0.58314(12) 0.0813(7) Uani 1 1 d . . . . .
C69 C 0.4044(4) 0.3638(3) 0.7506(3) 0.1249(18) Uani 1 1 d . . . . .
H69A H 0.4315 0.3387 0.7938 0.150 Uiso 1 1 calc R U . . .
H69B H 0.4599 0.3950 0.7211 0.150 Uiso 1 1 calc R U . . .
C70 C 0.3782(5) 0.2902(4) 0.7234(4) 0.162(3) Uani 1 1 d . . . . .
H70A H 0.3402 0.3140 0.6840 0.194 Uiso 1 1 calc R U . . .
H70B H 0.3335 0.2514 0.7566 0.194 Uiso 1 1 calc R U . . .
C71 C 0.4801(6) 0.2398(5) 0.7058(4) 0.172(3) Uani 1 1 d . . . . .
H71A H 0.4609 0.1891 0.6953 0.207 Uiso 1 1 calc R U . . .
H71B H 0.5194 0.2201 0.7449 0.207 Uiso 1 1 calc R U . . .
C66 C 0.2581(5) 0.3386(5) 0.8757(4) 0.167(3) Uani 1 1 d . . . . .
H66A H 0.3057 0.2891 0.8737 0.200 Uiso 1 1 calc R U . . .
H66B H 0.2950 0.3768 0.8921 0.200 Uiso 1 1 calc R U . . .
C65 C 0.2269(4) 0.3849(4) 0.8071(3) 0.134(2) Uani 1 1 d . . . . .
H65A H 0.1975 0.3439 0.7894 0.161 Uiso 1 1 calc R U . . .
H65B H 0.1716 0.4287 0.8108 0.161 Uiso 1 1 calc R U . . .
C67 C 0.1644(6) 0.3092(6) 0.9223(4) 0.188(3) Uani 1 1 d . . . . .
H67A H 0.1202 0.3601 0.9253 0.226 Uiso 1 1 calc R U . . .
H67B H 0.1249 0.2764 0.9024 0.226 Uiso 1 1 calc R U . . .
C68 C 0.1806(7) 0.2585(7) 0.9884(5) 0.272(5) Uani 1 1 d . . . . .
H68A H 0.1169 0.2319 1.0089 0.408 Uiso 1 1 calc R U . . .
H68B H 0.1999 0.2947 1.0136 0.408 Uiso 1 1 calc R U . . .
H68C H 0.2359 0.2146 0.9872 0.408 Uiso 1 1 calc R U . . .
C56 C 0.9780(6) 0.8483(5) 0.8203(3) 0.201(3) Uani 1 1 d D . . . .
H56A H 0.9033 0.8448 0.8298 0.301 Uiso 1 1 calc R U . . .
H56B H 1.0031 0.8818 0.8457 0.301 Uiso 1 1 calc R U . . .
H56C H 1.0119 0.7913 0.8319 0.301 Uiso 1 1 calc R U . . .
C72 C 0.5530(6) 0.2906(5) 0.6472(4) 0.184(3) Uani 1 1 d . . . . .
H72A H 0.5115 0.3234 0.6120 0.276 Uiso 1 1 calc R U . . .
H72B H 0.6018 0.2509 0.6313 0.276 Uiso 1 1 calc R U . . .
H72C H 0.5910 0.3290 0.6621 0.276 Uiso 1 1 calc R U . . .
C73 C 0.2622(4) 0.4639(4) 0.6917(3) 0.1254(18) Uani 1 1 d . . . . .
H73A H 0.2322 0.4170 0.6815 0.150 Uiso 1 1 calc R U . . .
H73B H 0.2045 0.5046 0.6983 0.150 Uiso 1 1 calc R U . . .
C74 C 0.3320(5) 0.5085(4) 0.6319(3) 0.143(2) Uani 1 1 d . . . . .
H74A H 0.3995 0.4760 0.6316 0.171 Uiso 1 1 calc R U . . .
H74B H 0.3442 0.5656 0.6346 0.171 Uiso 1 1 calc R U . . .
C75 C 0.2815(5) 0.5165(4) 0.5674(4) 0.157(2) Uani 1 1 d . . . . .
H75A H 0.2730 0.4588 0.5645 0.188 Uiso 1 1 calc R U . . .
H75B H 0.2118 0.5448 0.5701 0.188 Uiso 1 1 calc R U . . .
C76 C 0.3388(6) 0.5633(5) 0.5064(4) 0.199(3) Uani 1 1 d . . . . .
H76A H 0.3675 0.6123 0.5135 0.299 Uiso 1 1 calc R U . . .
H76B H 0.2919 0.5825 0.4717 0.299 Uiso 1 1 calc R U . . .
H76C H 0.3948 0.5261 0.4939 0.299 Uiso 1 1 calc R U . . .
C63B C 0.3154(15) 0.6397(10) 0.8142(6) 0.185(7) Uiso 0.6 1 d D . P M 2
H63A H 0.2560 0.6757 0.8258 0.222 Uiso 0.6 1 calc R U P M 2
H63B H 0.3560 0.6173 0.8526 0.222 Uiso 0.6 1 calc R U P M 2
C64B C 0.3813(8) 0.6903(7) 0.7575(5) 0.154(4) Uiso 0.6 1 d D . P M 2
H64A H 0.4066 0.7375 0.7691 0.231 Uiso 0.6 1 calc R U P M 2
H64B H 0.4400 0.6541 0.7465 0.231 Uiso 0.6 1 calc R U P M 2
H64C H 0.3404 0.7123 0.7198 0.231 Uiso 0.6 1 calc R U P M 2
C19 C -0.1412(4) 0.3646(5) 0.9549(3) 0.1236(19) Uani 1 1 d . . . . .
C18 C -0.1222(5) 0.4513(5) 0.9380(3) 0.1309(19) Uani 1 1 d . . . . .
H18 H -0.1341 0.4794 0.9712 0.157 Uiso 0.33 1 calc R U P E 2
C21 C -0.1221(4) 0.3281(3) 0.9028(3) 0.1043(15) Uani 1 1 d . . . . .
H21 H -0.1341 0.2701 0.9112 0.125 Uiso 0.67 1 calc R U P A 1
H2N H 0.101(2) 0.736(2) 0.4357(15) 0.054(11) Uiso 1 1 d . . . . .
H1N H 0.152(3) 0.784(3) 0.329(2) 0.091(16) Uiso 1 1 d . . . . .
H6N H 0.155(3) 0.298(3) 0.584(2) 0.107(16) Uiso 1 1 d . . . . .
H7N H 0.219(3) 0.474(2) 0.3726(16) 0.069(12) Uiso 1 1 d . . . . .
H8N H 0.240(3) 0.592(2) 0.2913(17) 0.071(13) Uiso 1 1 d . . . . .
H3N H 0.006(2) 0.567(2) 0.6393(16) 0.061(11) Uiso 1 1 d . . . . .
C47A C 0.4737(12) 0.9424(18) 0.6005(12) 0.118(11) Uiso 0.25 1 d D . P I 2
H47C H 0.4854 1.0034 0.5848 0.142 Uiso 0.25 1 calc R U P I 2
H47D H 0.4473 0.9253 0.5649 0.142 Uiso 0.25 1 calc R U P I 2
C48A C 0.393(3) 0.924(2) 0.6631(15) 0.217(14) Uiso 0.25 1 d D . P I 2
H48D H 0.3274 0.9561 0.6518 0.326 Uiso 0.25 1 calc R U P I 2
H48E H 0.3819 0.8635 0.6781 0.326 Uiso 0.25 1 calc R U P I 2
H48F H 0.4198 0.9413 0.6978 0.326 Uiso 0.25 1 calc R U P I 2
C63A C 0.3573(15) 0.6216(11) 0.8152(10) 0.165(9) Uiso 0.4 1 d D . P M 1
H63C H 0.3655 0.5970 0.8623 0.198 Uiso 0.4 1 calc R U P M 1
H63D H 0.4253 0.6144 0.7916 0.198 Uiso 0.4 1 calc R U P M 1
C64A C 0.330(2) 0.7168(12) 0.8029(13) 0.243(10) Uiso 0.4 1 d D . P M 1
H64D H 0.3835 0.7427 0.8175 0.365 Uiso 0.4 1 calc R U P M 1
H64E H 0.3236 0.7429 0.7562 0.365 Uiso 0.4 1 calc R U P M 1
H64F H 0.2636 0.7255 0.8272 0.365 Uiso 0.4 1 calc R U P M 1

loop_
_atom_site_aniso_label
_atom_site_aniso_U_11
_atom_site_aniso_U_22
_atom_site_aniso_U_33
_atom_site_aniso_U_23
_atom_site_aniso_U_13
_atom_site_aniso_U_12
Cl2B 0.184(5) 0.131(4) 0.146(4) 0.026(3) 0.006(3) -0.030(3)
S1 0.0721(7) 0.0617(7) 0.0788(7) -0.0236(6) 0.0135(6) -0.0114(5)
C9 0.080(3) 0.058(3) 0.078(3) -0.024(2) -0.006(2) -0.003(2)
C14 0.068(2) 0.056(3) 0.083(3) -0.018(2) 0.000(2) -0.006(2)
C13 0.068(2) 0.054(3) 0.077(3) -0.008(2) -0.001(2) -0.001(2)
C8 0.087(3) 0.052(3) 0.091(3) -0.017(3) 0.010(2) -0.011(2)
C16 0.072(3) 0.088(3) 0.057(3) -0.012(3) -0.002(2) -0.008(2)
C10 0.116(4) 0.073(3) 0.090(3) -0.012(3) -0.006(3) -0.035(3)
C12 0.103(3) 0.074(3) 0.084(3) -0.016(3) -0.012(3) -0.014(3)
C15 0.084(3) 0.067(3) 0.078(3) -0.020(3) 0.001(2) 0.006(2)
C5 0.110(4) 0.058(3) 0.096(4) -0.028(3) 0.021(3) -0.013(3)
C22 0.089(3) 0.084(3) 0.068(3) -0.003(3) -0.001(2) -0.007(3)
C7 0.151(5) 0.069(4) 0.121(5) -0.037(4) 0.046(4) -0.024(3)
C6 0.119(4) 0.060(3) 0.110(4) -0.030(3) 0.039(3) -0.018(3)
C11 0.127(4) 0.083(3) 0.106(4) -0.026(3) -0.024(3) -0.033(3)
C17 0.142(4) 0.101(4) 0.075(3) -0.027(3) 0.003(3) -0.006(3)
C4 0.140(5) 0.101(4) 0.099(4) -0.018(3) 0.005(4) -0.025(3)
C2 0.168(7) 0.092(4) 0.149(7) -0.026(5) 0.059(6) -0.043(4)
C1 0.299(9) 0.157(6) 0.121(5) 0.009(5) 0.061(5) -0.067(6)
C3 0.218(8) 0.131(6) 0.084(5) 0.002(4) -0.006(5) 0.009(5)
C20 0.251(8) 0.190(7) 0.069(4) 0.019(4) 0.041(4) -0.011(6)
Cl1A 0.1409(14) 0.1531(15) 0.1610(15) -0.0476(12) 0.0586(11) -0.0706(12)
Cl2A 0.304(4) 0.184(2) 0.0850(14) -0.0647(16) 0.0303(18) -0.034(2)
N2 0.091(2) 0.055(2) 0.088(3) -0.018(2) 0.004(2) -0.0246(19)
N3 0.084(2) 0.071(2) 0.070(3) -0.018(2) 0.0011(19) -0.0117(19)
N4 0.092(2) 0.081(3) 0.067(2) -0.021(2) 0.0005(18) -0.0117(19)
N1 0.119(3) 0.058(2) 0.084(3) -0.023(2) 0.025(2) -0.029(2)
O1 0.139(3) 0.0652(19) 0.100(2) -0.0237(17) 0.0139(18) -0.0465(19)
O2 0.176(3) 0.074(2) 0.093(2) -0.0312(19) 0.026(2) -0.012(2)
C35 0.060(2) 0.058(2) 0.070(3) -0.018(2) 0.001(2) -0.003(2)
C36 0.057(2) 0.062(3) 0.069(2) -0.020(2) 0.001(2) -0.0038(19)
C31 0.070(3) 0.064(3) 0.065(3) -0.021(2) 0.003(2) -0.005(2)
C32 0.078(3) 0.074(3) 0.080(3) -0.008(2) -0.005(2) 0.009(2)
C38 0.061(2) 0.074(3) 0.075(3) -0.018(3) 0.004(2) -0.005(2)
C34 0.068(3) 0.089(3) 0.078(3) -0.015(3) 0.007(2) 0.004(2)
C39 0.081(3) 0.079(3) 0.080(3) -0.019(3) 0.007(2) 0.001(2)
C30 0.085(3) 0.066(3) 0.081(3) -0.011(3) -0.011(3) 0.002(3)
C37 0.069(3) 0.076(3) 0.070(3) -0.013(2) 0.003(2) 0.001(2)
C27 0.090(3) 0.078(3) 0.070(3) 0.000(3) -0.003(2) -0.017(3)
C44 0.089(3) 0.075(3) 0.095(3) -0.023(3) 0.013(2) -0.009(3)
C28 0.100(3) 0.088(4) 0.092(4) 0.010(3) 0.002(3) -0.012(3)
C40 0.095(3) 0.097(4) 0.078(3) -0.010(3) 0.018(2) 0.000(3)
C33 0.067(3) 0.102(4) 0.088(3) -0.015(3) 0.001(2) 0.016(2)
C26 0.122(4) 0.094(4) 0.084(4) -0.003(3) 0.008(3) -0.015(3)
C43 0.108(4) 0.074(3) 0.116(4) -0.010(3) 0.015(3) -0.013(3)
C41 0.102(4) 0.095(4) 0.093(4) -0.001(3) 0.016(3) -0.008(3)
C29 0.114(4) 0.091(4) 0.112(4) 0.016(4) -0.015(3) -0.012(3)
C42 0.158(5) 0.131(5) 0.124(4) 0.021(4) 0.043(4) -0.031(4)
C24 0.141(5) 0.113(5) 0.096(4) 0.013(4) -0.013(4) -0.039(4)
C25 0.168(6) 0.128(5) 0.086(4) -0.013(4) 0.017(3) -0.038(5)
C23 0.250(8) 0.175(6) 0.100(4) 0.040(4) -0.021(5) -0.037(6)
Cl4 0.2084(16) 0.1384(13) 0.0914(9) -0.0215(9) 0.0559(10) 0.0098(11)
Cl3 0.1817(16) 0.1338(15) 0.2038(18) 0.0662(13) -0.0031(13) 0.0146(12)
N8 0.068(2) 0.070(3) 0.069(2) -0.016(2) 0.0112(19) 0.0005(19)
N6 0.078(2) 0.071(2) 0.069(2) -0.0109(19) 0.0053(19) 0.001(2)
N7 0.059(2) 0.073(2) 0.075(3) -0.014(2) 0.0104(19) 0.0072(19)
N5 0.087(2) 0.085(3) 0.069(2) -0.007(2) 0.0062(19) -0.0019(19)
O3 0.109(2) 0.078(2) 0.098(2) 0.0031(17) 0.0093(17) 0.0186(19)
O4 0.092(2) 0.116(2) 0.086(2) -0.0042(18) 0.0248(16) 0.0357(19)
O5 0.0840(18) 0.0542(18) 0.117(2) -0.0173(15) 0.0112(15) -0.0034(14)
O7 0.093(2) 0.0748(19) 0.133(2) -0.0429(18) 0.0442(18) -0.0320(16)
O8 0.101(2) 0.083(2) 0.0830(18) -0.0274(15) -0.0066(16) 0.0026(15)
N9 0.082(2) 0.057(2) 0.098(3) -0.018(2) -0.0054(19) -0.0128(18)
C49 0.085(3) 0.082(3) 0.097(3) -0.032(3) -0.005(2) -0.001(2)
C50 0.097(3) 0.095(4) 0.093(3) -0.017(3) -0.002(3) -0.019(3)
C51 0.169(5) 0.114(4) 0.093(4) -0.017(4) 0.011(4) 0.004(4)
C52 0.135(4) 0.149(5) 0.103(4) -0.025(4) 0.003(3) -0.038(4)
C46 0.096(4) 0.103(4) 0.168(5) -0.021(4) -0.015(4) 0.005(3)
C45 0.085(3) 0.078(3) 0.110(3) -0.023(3) -0.002(3) -0.004(3)
C47B 0.094(6) 0.198(10) 0.198(10) -0.103(8) -0.031(6) 0.021(6)
C48B 0.108(7) 0.202(10) 0.294(14) -0.078(10) -0.034(7) 0.018(7)
C57 0.095(3) 0.069(3) 0.105(4) -0.012(3) -0.006(3) -0.016(2)
C58 0.144(4) 0.088(4) 0.106(4) -0.006(3) 0.007(3) -0.030(3)
C59 0.182(6) 0.121(5) 0.129(5) -0.003(4) 0.009(4) -0.047(4)
C60 0.301(10) 0.230(8) 0.096(4) -0.014(5) 0.047(5) -0.112(7)
C53 0.104(3) 0.074(3) 0.107(3) -0.020(3) -0.008(3) -0.012(3)
C54 0.118(4) 0.089(4) 0.152(5) -0.033(3) -0.029(3) 0.003(3)
C55 0.147(5) 0.123(5) 0.153(5) -0.040(4) -0.045(4) -0.029(4)
N10 0.061(2) 0.115(3) 0.149(4) -0.020(3) -0.013(3) 0.002(2)
C61 0.087(3) 0.114(4) 0.168(5) -0.045(4) -0.008(3) -0.008(3)
C62 0.126(5) 0.134(6) 0.175(6) -0.029(5) -0.013(4) 0.019(4)
O9 0.0798(17) 0.0897(19) 0.0776(17) -0.0358(15) 0.0086(13) 0.0003(14)
C69 0.082(3) 0.107(4) 0.195(6) -0.050(4) -0.037(3) 0.000(3)
C70 0.120(5) 0.121(5) 0.265(8) -0.070(5) -0.073(5) 0.008(4)
C71 0.157(6) 0.161(7) 0.226(8) -0.088(6) -0.063(6) 0.019(5)
C66 0.130(5) 0.171(6) 0.169(6) 0.010(5) -0.026(5) -0.027(5)
C65 0.094(4) 0.146(5) 0.143(5) -0.004(4) -0.022(4) -0.016(4)
C67 0.179(7) 0.210(8) 0.147(6) 0.011(6) -0.039(6) -0.027(6)
C68 0.264(11) 0.262(11) 0.244(11) 0.033(9) -0.083(9) -0.054(9)
C56 0.264(9) 0.197(8) 0.143(6) -0.030(6) -0.045(6) -0.045(7)
C72 0.167(7) 0.209(8) 0.185(7) -0.075(6) -0.033(5) 0.023(6)
C73 0.083(3) 0.139(5) 0.143(5) -0.021(4) -0.018(4) 0.004(3)
C74 0.129(5) 0.152(6) 0.155(6) -0.057(5) 0.002(5) -0.014(4)
C75 0.173(6) 0.136(6) 0.145(6) -0.038(5) 0.016(5) 0.030(5)
C76 0.228(8) 0.201(8) 0.170(7) -0.061(6) -0.002(6) -0.005(7)
C19 0.137(5) 0.129(5) 0.084(4) -0.002(4) -0.003(3) 0.004(4)
C18 0.158(5) 0.161(6) 0.070(4) -0.040(4) 0.014(3) 0.002(4)
C21 0.114(4) 0.091(4) 0.083(4) 0.011(3) -0.001(3) 0.000(3)

loop_
_atom_type_symbol
_atom_type_description
_atom_type_scat_dispersion_real
_atom_type_scat_dispersion_imag
_atom_type_scat_source
C C 0.0033 0.0016 'International Tables Vol C Tables 4.2.6.8 and 6.1.1.4'
H H 0.0000 0.0000 'International Tables Vol C Tables 4.2.6.8 and 6.1.1.4'
Cl Cl 0.1484 0.1585 'International Tables Vol C Tables 4.2.6.8 and 6.1.1.4'
N N 0.0061 0.0033 'International Tables Vol C Tables 4.2.6.8 and 6.1.1.4'
O O 0.0106 0.0060 'International Tables Vol C Tables 4.2.6.8 and 6.1.1.4'
S S 0.1246 0.1234 'International Tables Vol C Tables 4.2.6.8 and 6.1.1.4'

loop_
_geom_angle_atom_site_label_1
_geom_angle_atom_site_label_2
_geom_angle_atom_site_label_3
_geom_angle
O8 S1 O9 109.10(15)
O8 S1 O7 109.67(18)
O9 S1 O7 108.70(16)
O8 S1 O5 108.96(16)
O9 S1 O5 111.88(16)
O7 S1 O5 108.51(16)
C10 C9 C14 119.6(4)
C10 C9 N2 122.8(4)
C14 C9 N2 117.5(4)
C13 C14 C9 120.7(4)
C14 C13 C12 119.9(4)
C14 C13 N3 118.0(4)
C12 C13 N3 122.0(4)
O1 C8 N1 123.0(4)
O1 C8 N2 124.4(5)
N1 C8 N2 112.6(4)
C22 C16 C17 119.5(4)
C22 C16 N4 117.3(4)
C17 C16 N4 123.3(4)
C11 C10 C9 118.7(4)
C11 C12 C13 118.3(4)
O2 C15 N3 124.5(4)
O2 C15 N4 122.1(4)
N3 C15 N4 113.3(4)
C6 C5 C4 118.6(5)
C6 C5 N1 123.2(5)
C4 C5 N1 118.1(5)
C21 C22 C16 120.3(5)
C6 C7 C2 123.2(6)
C6 C7 Cl1A 121.6(6)
C2 C7 Cl1A 115.2(6)
C5 C6 C7 121.1(5)
C10 C11 C12 122.8(4)
C16 C17 C18 117.9(5)
C5 C4 C3 118.4(6)
C3 C2 C7 114.5(6)
C3 C2 C1 119.9(8)
C7 C2 C1 125.6(7)
C2 C3 C4 124.3(7)
C8 N2 C9 127.8(4)
C15 N3 C13 126.1(4)
C15 N4 C16 129.1(4)
C8 N1 C5 125.0(4)
C34 C35 C36 119.5(4)
C34 C35 N7 122.6(4)
C36 C35 N7 117.9(3)
C31 C36 C35 120.7(3)
C36 C31 C32 119.9(4)
C36 C31 N6 117.3(3)
C32 C31 N6 122.7(4)
C33 C32 C31 118.8(4)
C44 C38 C39 118.2(4)
C44 C38 N8 119.8(4)
C39 C38 N8 121.9(4)
C33 C34 C35 119.4(4)
C40 C39 C38 119.5(4)
O3 C30 N6 124.2(4)
O3 C30 N5 123.4(4)
N6 C30 N5 112.3(4)
O4 C37 N8 122.5(4)
O4 C37 N7 123.1(4)
N8 C37 N7 114.4(4)
C26 C27 C28 117.4(4)
C26 C27 N5 117.8(4)
C28 C27 N5 124.8(4)
C38 C44 C43 120.7(4)
C29 C28 C27 120.0(5)
C41 C40 C39 122.9(4)
C41 C40 Cl4 119.9(4)
C39 C40 Cl4 117.1(4)
C34 C33 C32 121.7(4)
C27 C26 C25 121.3(5)
C41 C43 C44 123.0(5)
C43 C41 C40 115.6(4)
C43 C41 C42 121.9(5)
C40 C41 C42 122.5(5)
C28 C29 C24 123.6(5)
C28 C29 Cl3 117.8(5)
C24 C29 Cl3 118.6(5)
C25 C24 C29 115.7(5)
C25 C24 C23 121.9(7)
C29 C24 C23 122.4(7)
C24 C25 C26 122.0(6)
C37 N8 C38 124.4(4)
C30 N6 C31 125.8(4)
C37 N7 C35 126.7(4)
C30 N5 C27 124.8(4)
C57 N9 C49 106.1(3)
C57 N9 C45 111.8(3)
C49 N9 C45 111.6(3)
C57 N9 C53 111.8(3)
C49 N9 C53 111.9(3)
C45 N9 C53 103.8(3)
C50 C49 N9 116.9(3)
C51 C50 C49 110.6(4)
C52 C51 C50 117.4(5)
C45 C46 C47A 128.8(13)
C45 C46 C47B 104.5(6)
C46 C45 N9 117.6(4)
C48B C47B C46 110.0(7)
C58 C57 N9 116.2(4)
C57 C58 C59 111.5(5)
C60 C59 C58 114.0(6)
C54 C53 N9 116.4(4)
C53 C54 C55 112.5(4)
C56 C55 C54 114.0(5)
C65 N10 C69 111.8(4)
C65 N10 C61 110.9(4)
C69 N10 C61 106.1(4)
C65 N10 C73 105.4(4)
C69 N10 C73 110.5(4)
C61 N10 C73 112.2(4)
N10 C61 C62 115.9(5)
C63B C62 C61 119.2(10)
C61 C62 C63A 97.7(9)
N10 C69 C70 114.9(4)
C69 C70 C71 110.3(5)
C70 C71 C72 115.5(6)
C67 C66 C65 111.3(6)
N10 C65 C66 116.1(5)
C68 C67 C66 118.6(7)
C74 C73 N10 117.3(4)
C73 C74 C75 110.8(5)
C76 C75 C74 115.8(7)
C64B C63B C62 108.0(10)
C21 C19 C18 114.2(5)
C21 C19 C20 125.0(6)
C18 C19 C20 120.8(6)
C19 C18 C17 124.0(5)
C19 C18 Cl2A 117.0(5)
C17 C18 Cl2A 119.0(6)
C22 C21 C19 124.1(5)
C22 C21 Cl2B 121.8(5)
C19 C21 Cl2B 112.6(5)
C48A C47A C46 107.2(18)
C64A C63A C62 117.3(15)

loop_
_geom_bond_atom_site_label_1
_geom_bond_atom_site_label_2
_geom_bond_distance
Cl2B C21 1.548(7)
S1 O8 1.458(3)
S1 O9 1.462(2)
S1 O7 1.466(3)
S1 O5 1.479(3)
C9 C10 1.383(5)
C9 C14 1.400(5)
C9 N2 1.409(5)
C14 C13 1.376(5)
C13 C12 1.393(5)
C13 N3 1.408(5)
C8 O1 1.215(5)
C8 N1 1.376(5)
C8 N2 1.378(5)
C16 C22 1.376(5)
C16 C17 1.379(6)
C16 N4 1.403(5)
C10 C11 1.374(6)
C12 C11 1.382(6)
C15 O2 1.214(5)
C15 N3 1.369(5)
C15 N4 1.374(5)
C5 C6 1.368(6)
C5 C4 1.375(6)
C5 N1 1.411(6)
C22 C21 1.371(6)
C7 C6 1.369(7)
C7 C2 1.381(8)
C7 Cl1A 1.691(6)
C17 C18 1.418(7)
C4 C3 1.408(7)
C2 C3 1.367(8)
C2 C1 1.517(8)
C20 C19 1.506(7)
Cl2A C18 1.712(6)
C35 C34 1.384(5)
C35 C36 1.390(5)
C35 N7 1.415(4)
C36 C31 1.382(5)
C31 C32 1.392(5)
C31 N6 1.416(5)
C32 C33 1.380(5)
C38 C44 1.373(5)
C38 C39 1.391(5)
C38 N8 1.414(5)
C34 C33 1.380(5)
C39 C40 1.390(5)
C30 O3 1.213(4)
C30 N6 1.380(5)
C30 N5 1.383(5)
C37 O4 1.222(4)
C37 N8 1.362(5)
C37 N7 1.365(5)
C27 C26 1.376(6)
C27 C28 1.382(6)
C27 N5 1.384(5)
C44 C43 1.378(6)
C28 C29 1.373(6)
C40 C41 1.382(6)
C40 Cl4 1.737(5)
C26 C25 1.394(6)
C43 C41 1.375(6)
C41 C42 1.533(6)
C29 C24 1.384(7)
C29 Cl3 1.749(6)
C24 C25 1.365(7)
C24 C23 1.534(7)
N9 C57 1.513(5)
N9 C49 1.514(5)
N9 C45 1.518(5)
N9 C53 1.541(5)
C49 C50 1.509(5)
C50 C51 1.493(6)
C51 C52 1.480(6)
C46 C45 1.475(6)
C46 C47A 1.565(7)
C46 C47B 1.574(7)
C47B C48B 1.551(7)
C57 C58 1.499(6)
C58 C59 1.512(6)
C59 C60 1.478(7)
C53 C54 1.465(6)
C54 C55 1.556(6)
C55 C56 1.456(6)
N10 C65 1.500(6)
N10 C69 1.511(5)
N10 C61 1.512(6)
N10 C73 1.536(6)
C61 C62 1.532(7)
C62 C63B 1.498(8)
C62 C63A 1.588(9)
C69 C70 1.539(7)
C70 C71 1.543(8)
C71 C72 1.545(9)
C66 C67 1.490(8)
C66 C65 1.500(7)
C67 C68 1.423(8)
C73 C74 1.506(7)
C74 C75 1.534(8)
C75 C76 1.451(8)
C63B C64B 1.472(9)
C19 C21 1.378(7)
C19 C18 1.387(7)
C47A C48A 1.562(8)
C63A C64A 1.506(10)
